data_7153902
loop_
_publ_author_name
'Gao, Zhenzhen'
'Zhang, Lei'
'Sun, Zhanhu'
'Yu, Hao'
'Xiao, Yumei'
'Guo, Hongchao'

_publ_section_title
;
 DABCO-catalyzed [3 + 2] annulation of sulfamate-derived cyclic imines
 with isocyanoacetates: synthesis of sulfamate-fused 2-imidazoline.
;
_journal_issue 30
_journal_name_full 'Organic &amp; biomolecular chemistry'
_journal_page_first 5691
_journal_page_last 5697
_journal_paper_doi 10.1039/c4ob00840e
_journal_volume 12
_journal_year 2014
_chemical_formula_moiety 'C11 H10 N2 O5 S'
_chemical_formula_sum 'C11 H10 N2 O5 S'
_chemical_formula_weight 282.27
_chemical_name_systematic
; 
 ? 
;
_space_group_IT_number 2
_symmetry_cell_setting triclinic
_symmetry_space_group_name_Hall '-P 1'
_symmetry_space_group_name_H-M 'P -1'
_atom_sites_solution_hydrogens geom
_atom_sites_solution_primary direct
_atom_sites_solution_secondary difmap
_audit_creation_method SHELXL-97
_cell_angle_alpha 80.820(11)
_cell_angle_beta 72.410(9)
_cell_angle_gamma 88.450(12)
_cell_formula_units_Z 2
_cell_length_a 6.894(2)
_cell_length_b 9.539(3)
_cell_length_c 9.718(3)
_cell_measurement_reflns_used 2234
_cell_measurement_temperature 173(2)
_cell_measurement_theta_max 27.48
_cell_measurement_theta_min 2.16
_cell_volume 601.2(3)
_computing_cell_refinement 'CrystalClear (Rigaku Inc., 2007)'
_computing_data_collection 'CrystalClear (Rigaku Inc., 2007)'
_computing_data_reduction 'CrystalClear (Rigaku Inc., 2007)'
_computing_molecular_graphics 'Olex2 ver 1.1'
_computing_publication_material 'SHELX97 (Sheldrick, 2008)'
_computing_structure_refinement 'Olex2 ver 1.1'
_computing_structure_solution 'SHELXS-97 (Sheldrick, 2008)'
_diffrn_ambient_temperature 173(2)
_diffrn_measured_fraction_theta_full 0.995
_diffrn_measured_fraction_theta_max 0.995
_diffrn_measurement_device_type 'Saturn724+ CCD'
_diffrn_measurement_method '\w scans at fixed \c = 45\%'
_diffrn_radiation_monochromator graphite
_diffrn_radiation_source 'sealed tube'
_diffrn_radiation_type MoK\a
_diffrn_radiation_wavelength 0.71073
_diffrn_reflns_av_R_equivalents 0.0428
_diffrn_reflns_av_sigmaI/netI 0.0339
_diffrn_reflns_limit_h_max 8
_diffrn_reflns_limit_h_min -8
_diffrn_reflns_limit_k_max 12
_diffrn_reflns_limit_k_min -12
_diffrn_reflns_limit_l_max 12
_diffrn_reflns_limit_l_min -12
_diffrn_reflns_number 7606
_diffrn_reflns_theta_full 27.49
_diffrn_reflns_theta_max 27.49
_diffrn_reflns_theta_min 2.23
_exptl_absorpt_coefficient_mu 0.288
_exptl_absorpt_correction_T_max 1.0000
_exptl_absorpt_correction_T_min 0.5865
_exptl_absorpt_correction_type multi-scan
_exptl_absorpt_process_details 'CrystalClear (Rigaku Inc., 2007)'
_exptl_crystal_colour colorless
_exptl_crystal_density_diffrn 1.559
_exptl_crystal_density_method 'not measured'
_exptl_crystal_description block
_exptl_crystal_F_000 292
_exptl_crystal_size_max 0.34
_exptl_crystal_size_mid 0.32
_exptl_crystal_size_min 0.19
_refine_diff_density_max 0.329
_refine_diff_density_min -0.336
_refine_diff_density_rms 0.054
_refine_ls_extinction_method none
_refine_ls_goodness_of_fit_ref 1.116
_refine_ls_hydrogen_treatment constr
_refine_ls_matrix_type full
_refine_ls_number_parameters 173
_refine_ls_number_reflns 2739
_refine_ls_number_restraints 0
_refine_ls_restrained_S_all 1.116
_refine_ls_R_factor_all 0.0436
_refine_ls_R_factor_gt 0.0425
_refine_ls_shift/su_max 0.000
_refine_ls_shift/su_mean 0.000
_refine_ls_structure_factor_coef Fsqd
_refine_ls_weighting_details 'calc w=1/[\s^2^(Fo^2^)+(0.0438P)^2^+0.2732P] where P=(Fo^2^+2Fc^2^)/3'
_refine_ls_weighting_scheme calc
_refine_ls_wR_factor_gt 0.1066
_refine_ls_wR_factor_ref 0.1075
_reflns_number_gt 2666
_reflns_number_total 2739
_reflns_threshold_expression >2sigma(I)
_cod_data_source_file c4ob00840e2.cif
_cod_data_source_block sa2894
_cod_depositor_comments 'Adding full bibliography for 7153902.cif.'
_cod_original_cell_volume 601.3(3)
_cod_original_sg_symbol_H-M P-1
_cod_database_code 7153902

loop_
_symmetry_equiv_pos_as_xyz
'x, y, z'
'-x, -y, -z'

loop_
_atom_site_label
_atom_site_type_symbol
_atom_site_fract_x
_atom_site_fract_y
_atom_site_fract_z
_atom_site_U_iso_or_equiv
_atom_site_adp_type
_atom_site_occupancy
_atom_site_symmetry_multiplicity
_atom_site_calc_flag
_atom_site_refinement_flags
S1 S -0.38667(6) 0.26331(4) 0.84277(4) 0.02816(14) Uani 1 1 d .
O1 O -0.29950(18) 0.37047(13) 0.91943(13) 0.0322(3) Uani 1 1 d .
O2 O -0.44679(18) 0.34104(14) 0.72616(15) 0.0368(3) Uani 1 1 d .
O3 O -0.52505(19) 0.17246(14) 0.95752(14) 0.0393(3) Uani 1 1 d .
O4 O 0.2287(3) -0.03129(14) 0.53098(16) 0.0524(4) Uani 1 1 d .
O5 O 0.33393(19) 0.19146(13) 0.42816(13) 0.0338(3) Uani 1 1 d .
N1 N -0.1861(2) 0.17528(13) 0.77148(14) 0.0234(3) Uani 1 1 d .
N2 N 0.0866(2) 0.05428(15) 0.80846(15) 0.0305(3) Uani 1 1 d .
C1 C -0.1264(2) 0.45360(17) 0.82641(18) 0.0271(3) Uani 1 1 d .
C2 C -0.1020(3) 0.58407(19) 0.8648(2) 0.0357(4) Uani 1 1 d .
H2 H -0.1961 0.6139 0.9481 0.043 Uiso 1 1 calc R
C3 C 0.0626(3) 0.67016(18) 0.7792(2) 0.0386(4) Uani 1 1 d .
H3 H 0.0823 0.7601 0.8037 0.046 Uiso 1 1 calc R
C4 C 0.1988(3) 0.62595(18) 0.6580(2) 0.0363(4) Uani 1 1 d .
H4 H 0.3103 0.6861 0.5989 0.044 Uiso 1 1 calc R
C5 C 0.1726(3) 0.49429(17) 0.62306(19) 0.0296(4) Uani 1 1 d .
H5 H 0.2673 0.4645 0.5400 0.036 Uiso 1 1 calc R
C6 C 0.0091(2) 0.40426(16) 0.70785(17) 0.0238(3) Uani 1 1 d .
C7 C -0.0126(2) 0.26139(15) 0.66507(16) 0.0221(3) Uani 1 1 d .
H7 H -0.0272 0.2736 0.5646 0.027 Uiso 1 1 calc R
C8 C 0.1664(2) 0.15993(16) 0.67559(17) 0.0244(3) Uani 1 1 d .
H8 H 0.2801 0.2160 0.6863 0.029 Uiso 1 1 calc R
C9 C -0.1038(3) 0.07086(17) 0.85745(18) 0.0287(3) Uani 1 1 d .
H9 H -0.1855 0.0169 0.9458 0.034 Uiso 1 1 calc R
C10 C 0.2438(2) 0.09092(17) 0.53957(18) 0.0277(3) Uani 1 1 d .
C11 C 0.4085(3) 0.1497(2) 0.2849(2) 0.0406(4) Uani 1 1 d .
H11A H 0.4686 0.2328 0.2122 0.061 Uiso 1 1 calc R
H11B H 0.2953 0.1109 0.2601 0.061 Uiso 1 1 calc R
H11C H 0.5119 0.0773 0.2852 0.061 Uiso 1 1 calc R

loop_
_atom_site_aniso_label
_atom_site_aniso_U_11
_atom_site_aniso_U_22
_atom_site_aniso_U_33
_atom_site_aniso_U_23
_atom_site_aniso_U_13
_atom_site_aniso_U_12
S1 0.0218(2) 0.0316(2) 0.0299(2) -0.00604(16) -0.00518(16) -0.00246(15)
O1 0.0300(6) 0.0341(6) 0.0305(6) -0.0116(5) -0.0026(5) -0.0032(5)
O2 0.0259(6) 0.0436(7) 0.0424(7) -0.0034(6) -0.0143(5) 0.0029(5)
O3 0.0292(6) 0.0429(8) 0.0387(7) -0.0061(6) 0.0008(5) -0.0098(5)
O4 0.0864(12) 0.0246(7) 0.0435(8) -0.0098(6) -0.0133(8) -0.0002(7)
O5 0.0373(7) 0.0347(7) 0.0255(6) -0.0074(5) -0.0020(5) -0.0054(5)
N1 0.0239(6) 0.0227(6) 0.0230(6) -0.0026(5) -0.0066(5) -0.0029(5)
N2 0.0354(8) 0.0282(7) 0.0262(7) 0.0019(5) -0.0100(6) 0.0013(6)
C1 0.0260(8) 0.0245(8) 0.0318(8) -0.0047(6) -0.0102(6) 0.0003(6)
C2 0.0393(10) 0.0291(9) 0.0438(10) -0.0140(7) -0.0166(8) 0.0061(7)
C3 0.0450(10) 0.0204(8) 0.0591(12) -0.0088(8) -0.0270(9) 0.0008(7)
C4 0.0343(9) 0.0240(8) 0.0505(11) 0.0036(7) -0.0169(8) -0.0050(7)
C5 0.0270(8) 0.0256(8) 0.0347(9) 0.0015(6) -0.0101(7) -0.0010(6)
C6 0.0257(7) 0.0200(7) 0.0271(7) -0.0015(6) -0.0111(6) -0.0003(6)
C7 0.0222(7) 0.0221(7) 0.0218(7) -0.0028(5) -0.0065(6) -0.0014(6)
C8 0.0254(8) 0.0227(7) 0.0258(7) -0.0025(6) -0.0094(6) 0.0006(6)
C9 0.0355(9) 0.0244(8) 0.0249(8) 0.0003(6) -0.0092(7) -0.0020(6)
C10 0.0270(8) 0.0261(8) 0.0303(8) -0.0048(6) -0.0094(6) 0.0030(6)
C11 0.0403(10) 0.0524(12) 0.0282(9) -0.0138(8) -0.0053(8) 0.0034(9)

loop_
_atom_type_symbol
_atom_type_description
_atom_type_scat_dispersion_real
_atom_type_scat_dispersion_imag
_atom_type_scat_source
C C 0.0033 0.0016 'International Tables Vol C Tables 4.2.6.8 and 6.1.1.4'
H H 0.0000 0.0000 'International Tables Vol C Tables 4.2.6.8 and 6.1.1.4'
N N 0.0061 0.0033 'International Tables Vol C Tables 4.2.6.8 and 6.1.1.4'
O O 0.0106 0.0060 'International Tables Vol C Tables 4.2.6.8 and 6.1.1.4'
S S 0.1246 0.1234 'International Tables Vol C Tables 4.2.6.8 and 6.1.1.4'

loop_
_geom_angle_atom_site_label_1
_geom_angle_atom_site_label_2
_geom_angle_atom_site_label_3
_geom_angle
O3 S1 O2 121.46(8)
O3 S1 O1 105.61(8)
O2 S1 O1 109.02(8)
O3 S1 N1 109.39(8)
O2 S1 N1 107.46(7)
O1 S1 N1 102.26(7)
C1 O1 S1 114.87(10)
C10 O5 C11 117.10(14)
C9 N1 C7 107.26(12)
C9 N1 S1 122.06(11)
C7 N1 S1 115.75(10)
C9 N2 C8 107.94(13)
C2 C1 C6 122.84(16)
C2 C1 O1 115.48(15)
C6 C1 O1 121.67(14)
C1 C2 C3 118.47(17)
C1 C2 H2 120.8
C3 C2 H2 120.8
C4 C3 C2 120.39(16)
C4 C3 H3 119.8
C2 C3 H3 119.8
C5 C4 C3 120.03(17)
C5 C4 H4 120.0
C3 C4 H4 120.0
C4 C5 C6 121.06(17)
C4 C5 H5 119.5
C6 C5 H5 119.5
C1 C6 C5 117.18(15)
C1 C6 C7 123.81(14)
C5 C6 C7 119.01(14)
N1 C7 C6 112.22(12)
N1 C7 C8 99.80(11)
C6 C7 C8 113.23(12)
N1 C7 H7 110.4
C6 C7 H7 110.4
C8 C7 H7 110.4
N2 C8 C10 112.00(13)
N2 C8 C7 106.57(12)
C10 C8 C7 110.78(12)
N2 C8 H8 109.1
C10 C8 H8 109.1
C7 C8 H8 109.1
N2 C9 N1 115.45(14)
N2 C9 H9 122.3
N1 C9 H9 122.3
O4 C10 O5 124.90(16)
O4 C10 C8 127.12(16)
O5 C10 C8 107.98(13)
O5 C11 H11A 109.5
O5 C11 H11B 109.5
H11A C11 H11B 109.5
O5 C11 H11C 109.5
H11A C11 H11C 109.5
H11B C11 H11C 109.5

loop_
_geom_bond_atom_site_label_1
_geom_bond_atom_site_label_2
_geom_bond_distance
S1 O3 1.4135(13)
S1 O2 1.4160(13)
S1 O1 1.5836(13)
S1 N1 1.6250(14)
O1 C1 1.429(2)
O4 C10 1.192(2)
O5 C10 1.331(2)
O5 C11 1.447(2)
N1 C9 1.415(2)
N1 C7 1.4864(19)
N2 C9 1.269(2)
N2 C8 1.473(2)
C1 C2 1.384(2)
C1 C6 1.386(2)
C2 C3 1.385(3)
C2 H2 0.9500
C3 C4 1.383(3)
C3 H3 0.9500
C4 C5 1.382(2)
C4 H4 0.9500
C5 C6 1.397(2)
C5 H5 0.9500
C6 C7 1.511(2)
C7 C8 1.565(2)
C7 H7 1.0000
C8 C10 1.516(2)
C8 H8 1.0000
C9 H9 0.9500
C11 H11A 0.9800
C11 H11B 0.9800
C11 H11C 0.9800

loop_
_geom_torsion_atom_site_label_1
_geom_torsion_atom_site_label_2
_geom_torsion_atom_site_label_3
_geom_torsion_atom_site_label_4
_geom_torsion
O3 S1 O1 C1 167.85(11)
O2 S1 O1 C1 -60.12(13)
N1 S1 O1 C1 53.43(12)
O3 S1 N1 C9 -37.08(14)
O2 S1 N1 C9 -170.77(12)
O1 S1 N1 C9 74.53(13)
O3 S1 N1 C7 -170.77(10)
O2 S1 N1 C7 55.54(12)
O1 S1 N1 C7 -59.16(11)
S1 O1 C1 C2 152.68(13)
S1 O1 C1 C6 -28.62(19)
C6 C1 C2 C3 1.4(3)
O1 C1 C2 C3 -179.93(15)
C1 C2 C3 C4 0.1(3)
C2 C3 C4 C5 -0.9(3)
C3 C4 C5 C6 0.4(3)
C2 C1 C6 C5 -1.9(2)
O1 C1 C6 C5 179.51(14)
C2 C1 C6 C7 179.07(15)
O1 C1 C6 C7 0.5(2)
C4 C5 C6 C1 1.0(2)
C4 C5 C6 C7 -179.94(15)
C9 N1 C7 C6 -103.58(14)
S1 N1 C7 C6 36.51(15)
C9 N1 C7 C8 16.61(14)
S1 N1 C7 C8 156.70(10)
C1 C6 C7 N1 -4.6(2)
C5 C6 C7 N1 176.35(13)
C1 C6 C7 C8 -116.68(16)
C5 C6 C7 C8 64.30(18)
C9 N2 C8 C10 -113.22(16)
C9 N2 C8 C7 8.07(17)
N1 C7 C8 N2 -14.99(14)
C6 C7 C8 N2 104.47(14)
N1 C7 C8 C10 107.09(13)
C6 C7 C8 C10 -133.46(14)
C8 N2 C9 N1 3.3(2)
C7 N1 C9 N2 -13.93(19)
S1 N1 C9 N2 -150.94(13)
C11 O5 C10 O4 3.7(3)
C11 O5 C10 C8 -176.33(14)
N2 C8 C10 O4 7.1(2)
C7 C8 C10 O4 -111.8(2)
N2 C8 C10 O5 -172.90(13)
C7 C8 C10 O5 68.26(16)
